data_7238142
loop_
_publ_author_name
'Omondi, B.'
'Fernandes, M. A.'
'Layh, M.'
'Levendis, D. C.'
'Look, J. L.'
'Mkwizu, T. S. P.'

_publ_section_title
;
 Polymorphism and phase transformations in 2,6-disubstituted
 N-phenylformamides: the influence of hydrogen bonding, chloro-methyl
 exchange, intermolecular interactions and disorder
;
_journal_issue 114
_journal_name_full CrystEngComm
_journal_page_first 690
_journal_paper_doi 10.1039/b513882e
_journal_volume 7
_journal_year 2005
_chemical_formula_moiety 'C9 H11 N O'
_chemical_formula_sum 'C9 H11 N O'
_chemical_formula_weight 149.19
_chemical_name_common 2,6-dimethyl-N-phenylformamide
_space_group_IT_number 19
_space_group_name_Hall 'P 2ac 2ab'
_space_group_name_H-M_alt 'P 21 21 21'
_symmetry_cell_setting orthorhombic
_symmetry_space_group_name_Hall 'P 2ac 2ab'
_symmetry_space_group_name_H-M 'P 21 21 21'
_atom_sites_solution_hydrogens geom
_atom_sites_solution_primary direct
_atom_sites_solution_secondary difmap
_audit_creation_method SHELXL-97
_cell_angle_alpha 90.00
_cell_angle_beta 90.00
_cell_angle_gamma 90.00
_cell_formula_units_Z 4
_cell_length_a 4.5023(4)
_cell_length_b 8.5886(8)
_cell_length_c 21.297(2)
_cell_measurement_reflns_used 902
_cell_measurement_temperature 293(2)
_cell_measurement_theta_max 26.99
_cell_measurement_theta_min 3.72
_cell_volume 823.52(13)
_computing_cell_refinement 'Bruker Smart'
_computing_data_collection 'Bruker Smart'
_computing_data_reduction 'Bruker SHELEXTL'
_computing_molecular_graphics 'Bruker SHELEXTL'
_computing_publication_material 'Bruker SHELEXTL'
_computing_structure_refinement 'SHELXL-97 (Sheldrick, 1997)'
_computing_structure_solution 'Bruker SHELEXTL'
_diffrn_ambient_temperature 293(2)
_diffrn_measured_fraction_theta_full 0.998
_diffrn_measured_fraction_theta_max 0.998
_diffrn_measurement_device_type 'CCD area detector'
_diffrn_measurement_method 'phi and omega scans'
_diffrn_radiation_monochromator graphite
_diffrn_radiation_source 'fine-focus sealed tube'
_diffrn_radiation_type MoK\a
_diffrn_radiation_wavelength 0.71073
_diffrn_reflns_av_R_equivalents 0.0238
_diffrn_reflns_av_sigmaI/netI 0.0104
_diffrn_reflns_limit_h_max 5
_diffrn_reflns_limit_h_min -5
_diffrn_reflns_limit_k_max 10
_diffrn_reflns_limit_k_min -8
_diffrn_reflns_limit_l_max 24
_diffrn_reflns_limit_l_min -25
_diffrn_reflns_number 6763
_diffrn_reflns_theta_full 25.50
_diffrn_reflns_theta_max 25.50
_diffrn_reflns_theta_min 1.91
_exptl_absorpt_coefficient_mu 0.079
_exptl_absorpt_correction_type none
_exptl_crystal_colour 'Pale yellow'
_exptl_crystal_density_diffrn 1.203
_exptl_crystal_density_method 'not measured'
_exptl_crystal_description Blocky
_exptl_crystal_F_000 320
_exptl_crystal_size_max 0.48
_exptl_crystal_size_mid 0.36
_exptl_crystal_size_min 0.36
_refine_diff_density_max 0.109
_refine_diff_density_min -0.111
_refine_diff_density_rms 0.026
_refine_ls_abs_structure_details 'Flack H D (1983), Acta Cryst. A39, 876-881'
_refine_ls_abs_structure_Flack 10(10)
_refine_ls_extinction_method none
_refine_ls_goodness_of_fit_ref 0.664
_refine_ls_hydrogen_treatment mixed
_refine_ls_matrix_type full
_refine_ls_number_parameters 106
_refine_ls_number_reflns 943
_refine_ls_number_restraints 0
_refine_ls_restrained_S_all 0.664
_refine_ls_R_factor_all 0.0348
_refine_ls_R_factor_gt 0.0310
_refine_ls_shift/su_max 0.018
_refine_ls_shift/su_mean 0.003
_refine_ls_structure_factor_coef Fsqd
_refine_ls_weighting_details 'calc w=1/[\s^2^(Fo^2^)+(0.1326P)^2^+0.0991P] where P=(Fo^2^+2Fc^2^)/3'
_refine_ls_weighting_scheme calc
_refine_ls_wR_factor_gt 0.1001
_refine_ls_wR_factor_ref 0.1074
_reflns_number_gt 855
_reflns_number_total 943
_reflns_threshold_expression >2sigma(I)
_cod_data_source_file b513882e.txt
_cod_data_source_block 26-dime
_cod_depositor_comments
;
The following automatic conversions were performed:

data item '_symmetry_cell_setting' value 'Orthorhombic' was changed
to 'orthorhombic' in accordance with the
/home/saulius/struct/COD-crude-data/automatic-downloads/DataCite-retrospective/RSC/depositions/lib/dictionaries/cif_core.dic
dictionary named 'cif_core.dic' version 2.4.2 last updated on
2011-04-26.

Automatic conversion script
Id: cif_fix_values 6909 2019-04-08 15:41:33Z antanas 
;
_cod_original_cell_volume 823.53(14)
_cod_original_sg_symbol_H-M P212121
_cod_database_code 7238142

loop_
_symmetry_equiv_pos_as_xyz
'x, y, z'
'-x+1/2, -y, z+1/2'
'-x, y+1/2, -z+1/2'
'x+1/2, -y+1/2, -z'

loop_
_atom_site_label
_atom_site_type_symbol
_atom_site_fract_x
_atom_site_fract_y
_atom_site_fract_z
_atom_site_U_iso_or_equiv
_atom_site_adp_type
_atom_site_occupancy
_atom_site_symmetry_multiplicity
_atom_site_calc_flag
_atom_site_refinement_flags
C1 C 0.1609(4) 0.98853(18) 0.12107(7) 0.0427(4) Uani 1 1 d .
C2 C -0.0162(4) 0.93884(19) 0.07104(7) 0.0471(4) Uani 1 1 d .
C3 C -0.1376(5) 0.7899(2) 0.07424(9) 0.0576(5) Uani 1 1 d .
H3 H -0.2598 0.7551 0.0420 0.069 Uiso 1 1 calc R
C4 C -0.0798(6) 0.6932(2) 0.12442(10) 0.0624(6) Uani 1 1 d .
H4 H -0.1620 0.5939 0.1257 0.075 Uiso 1 1 calc R
C5 C 0.0999(5) 0.7436(2) 0.17263(9) 0.0584(5) Uani 1 1 d .
H5 H 0.1399 0.6771 0.2060 0.070 Uiso 1 1 calc R
C6 C 0.2224(4) 0.8920(2) 0.17233(8) 0.0478(4) Uani 1 1 d .
C7 C 0.1312(4) 1.2722(2) 0.12630(9) 0.0499(5) Uani 1 1 d .
H7 H 0.2373 1.3650 0.1283 0.060 Uiso 1 1 calc R
C8 C -0.0720(6) 1.0392(2) 0.01430(8) 0.0635(6) Uani 1 1 d .
H8A H -0.1790 0.9804 -0.0166 0.095 Uiso 1 1 calc R
H8B H 0.1143 1.0727 -0.0030 0.095 Uiso 1 1 calc R
H8C H -0.1868 1.1285 0.0263 0.095 Uiso 1 1 calc R
C9 C 0.4143(5) 0.9478(3) 0.22572(8) 0.0653(6) Uani 1 1 d .
H9A H 0.6167 0.9554 0.2118 0.098 Uiso 1 1 calc R
H9B H 0.4018 0.8754 0.2600 0.098 Uiso 1 1 calc R
H9C H 0.3467 1.0483 0.2394 0.098 Uiso 1 1 calc R
N1 N 0.2877(4) 1.14129(18) 0.12034(8) 0.0475(4) Uani 1 1 d .
O1 O -0.1388(3) 1.28105(16) 0.12938(8) 0.0664(5) Uani 1 1 d .
H1 H 0.464(6) 1.151(2) 0.1241(8) 0.049(5) Uiso 1 1 d .

loop_
_atom_site_aniso_label
_atom_site_aniso_U_11
_atom_site_aniso_U_22
_atom_site_aniso_U_33
_atom_site_aniso_U_23
_atom_site_aniso_U_13
_atom_site_aniso_U_12
C1 0.0355(8) 0.0411(8) 0.0514(9) -0.0017(7) 0.0063(8) 0.0022(7)
C2 0.0452(10) 0.0448(8) 0.0513(8) -0.0047(7) 0.0015(8) 0.0030(8)
C3 0.0551(11) 0.0490(10) 0.0687(11) -0.0129(9) -0.0009(10) -0.0034(10)
C4 0.0613(12) 0.0391(8) 0.0869(14) 0.0002(9) 0.0099(12) -0.0022(9)
C5 0.0554(11) 0.0509(9) 0.0689(11) 0.0138(9) 0.0083(10) 0.0076(10)
C6 0.0391(9) 0.0518(9) 0.0526(9) 0.0018(7) 0.0040(8) 0.0079(8)
C7 0.0431(9) 0.0404(9) 0.0661(11) -0.0028(8) -0.0006(9) -0.0087(7)
C8 0.0755(14) 0.0620(11) 0.0528(9) -0.0001(9) -0.0081(11) 0.0008(12)
C9 0.0565(12) 0.0805(13) 0.0590(10) 0.0047(10) -0.0061(10) 0.0062(12)
N1 0.0336(8) 0.0477(8) 0.0612(9) -0.0004(7) 0.0009(7) -0.0049(6)
O1 0.0422(7) 0.0483(7) 0.1086(12) -0.0112(7) 0.0030(8) -0.0001(6)

loop_
_atom_type_symbol
_atom_type_description
_atom_type_scat_dispersion_real
_atom_type_scat_dispersion_imag
_atom_type_scat_source
C C 0.0033 0.0000 'International Tables Vol C Tables 4.2.6.8 and 6.1.1.4'
H H 0.0000 0.0000 'International Tables Vol C Tables 4.2.6.8 and 6.1.1.4'
N N 0.0061 0.0000 'International Tables Vol C Tables 4.2.6.8 and 6.1.1.4'
O O 0.0106 0.0000 'International Tables Vol C Tables 4.2.6.8 and 6.1.1.4'

loop_
_geom_angle_atom_site_label_1
_geom_angle_atom_site_label_2
_geom_angle_atom_site_label_3
_geom_angle
C6 C1 C2 121.81(16)
C6 C1 N1 118.23(15)
C2 C1 N1 119.96(14)
C3 C2 C1 117.83(16)
C3 C2 C8 119.99(16)
C1 C2 C8 122.16(16)
C4 C3 C2 121.17(19)
C4 C3 H3 119.4
C2 C3 H3 119.4
C5 C4 C3 119.96(18)
C5 C4 H4 120.0
C3 C4 H4 120.0
C4 C5 C6 121.24(17)
C4 C5 H5 119.4
C6 C5 H5 119.4
C1 C6 C5 117.97(16)
C1 C6 C9 120.92(18)
C5 C6 C9 121.11(17)
O1 C7 N1 125.78(17)
O1 C7 H7 117.1
N1 C7 H7 117.1
C2 C8 H8A 109.5
C2 C8 H8B 109.5
H8A C8 H8B 109.5
C2 C8 H8C 109.5
H8A C8 H8C 109.5
H8B C8 H8C 109.5
C6 C9 H9A 109.5
C6 C9 H9B 109.5
H9A C9 H9B 109.5
C6 C9 H9C 109.5
H9A C9 H9C 109.5
H9B C9 H9C 109.5
C7 N1 C1 124.15(14)
C7 N1 H1 115.0(15)
C1 N1 H1 119.5(15)

loop_
_geom_bond_atom_site_label_1
_geom_bond_atom_site_label_2
_geom_bond_distance
C1 C6 1.399(2)
C1 C2 1.398(2)
C1 N1 1.431(2)
C2 C3 1.393(3)
C2 C8 1.505(2)
C3 C4 1.378(3)
C3 H3 0.9300
C4 C5 1.377(3)
C4 H4 0.9300
C5 C6 1.389(3)
C5 H5 0.9300
C6 C9 1.506(3)
C7 O1 1.220(3)
C7 N1 1.333(2)
C7 H7 0.9300
C8 H8A 0.9600
C8 H8B 0.9600
C8 H8C 0.9600
C9 H9A 0.9600
C9 H9B 0.9600
C9 H9C 0.9600
N1 H1 0.80(3)

loop_
_geom_hbond_atom_site_label_D
_geom_hbond_atom_site_label_H
_geom_hbond_atom_site_label_A
_geom_hbond_distance_DH
_geom_hbond_distance_HA
_geom_hbond_distance_DA
_geom_hbond_angle_DHA
_geom_hbond_site_symmetry_A
N1 H1 O1 0.80(3) 2.11(3) 2.854(2) 154(2) 1_655

loop_
_geom_torsion_atom_site_label_1
_geom_torsion_atom_site_label_2
_geom_torsion_atom_site_label_3
_geom_torsion_atom_site_label_4
_geom_torsion
C6 C1 C2 C3 1.5(2)
N1 C1 C2 C3 -179.25(15)
C6 C1 C2 C8 -177.09(17)
N1 C1 C2 C8 2.1(3)
C1 C2 C3 C4 -1.4(3)
C8 C2 C3 C4 177.2(2)
C2 C3 C4 C5 0.2(3)
C3 C4 C5 C6 0.9(3)
C2 C1 C6 C5 -0.5(3)
N1 C1 C6 C5 -179.70(15)
C2 C1 C6 C9 179.91(17)
N1 C1 C6 C9 0.7(2)
C4 C5 C6 C1 -0.8(3)
C4 C5 C6 C9 178.9(2)
O1 C7 N1 C1 -4.6(3)
C6 C1 N1 C7 -111.3(2)
C2 C1 N1 C7 69.4(2)
